data_4303105
loop_
_publ_author_name
'Ali Barandov'
'Ulrich Abram'

_publ_contact_author
;
      Ulrich Abram
      Free University of Berlin     
      Institute of Chemistry             
      Fabeckstrasse 34-36                     
      D-14195 Berlin         
      Germany                          
;
_publ_contact_author_email abram@chemie.fu-berlin.de
_publ_contact_author_fax '0049 (0)30 838 52676'
_publ_contact_author_phone '0049 (0)30 838 54002'
_publ_section_title
;
Rhenium(V) Complexes with Pentadentate P,N,O Ligands
;
_journal_name_full 'Inorganic Chemistry'
_journal_page_first 8072
_journal_page_last 8074
_journal_paper_doi 10.1021/ic901152y
_journal_volume 48
_journal_year 2009
_chemical_formula_moiety 'C32 H25 Cl N2 O3 P Re'
_chemical_formula_sum 'C32 H25 Cl N2 O3 P Re'
_chemical_formula_weight 738.16
_chemical_name_common '[ReCl(L2)].H2O'
_chemical_name_systematic
;
Chloro{bis(2-methylimino)phenolato)(phenyl)
phosphine}rhenium(V)
;
_space_group_IT_number 2
_symmetry_cell_setting triclinic
_symmetry_space_group_name_Hall '-P 1'
_symmetry_space_group_name_H-M 'P -1'
_atom_sites_solution_hydrogens geom
_atom_sites_solution_primary direct
_atom_sites_solution_secondary difmap
_audit_creation_method SHELXL-97
_cell_angle_alpha 106.93(1)
_cell_angle_beta 90.90(1)
_cell_angle_gamma 108.46(1)
_cell_formula_units_Z 2
_cell_length_a 8.763(1)
_cell_length_b 11.019(1)
_cell_length_c 15.830(2)
_cell_measurement_reflns_used 10464
_cell_measurement_temperature 200(2)
_cell_measurement_theta_max 27.67
_cell_measurement_theta_min 2.08
_cell_volume 1377.2(3)
_computing_cell_refinement 'STOE X-AREA'
_computing_data_collection 'STOE X-AREA'
_computing_data_reduction 'STOE X-RED'
_computing_molecular_graphics Ortep3
_computing_structure_refinement 'SHELXL-97 (Sheldrick, 1997)'
_computing_structure_solution 'SHELXS-97 (Sheldrick, 1997)'
_diffrn_ambient_temperature 200(2)
_diffrn_detector_area_resol_mean 6.67
_diffrn_measured_fraction_theta_full 0.976
_diffrn_measured_fraction_theta_max 0.976
_diffrn_measurement_device_type 'STOE IPDS 2T'
_diffrn_measurement_method 'Rotation method'
_diffrn_radiation_monochromator graphite
_diffrn_radiation_source 'fine-focus sealed tube'
_diffrn_radiation_type MoK\a
_diffrn_radiation_wavelength 0.71073
_diffrn_reflns_av_R_equivalents 0.1239
_diffrn_reflns_av_sigmaI/netI 0.1397
_diffrn_reflns_limit_h_max 10
_diffrn_reflns_limit_h_min -10
_diffrn_reflns_limit_k_max 13
_diffrn_reflns_limit_k_min -13
_diffrn_reflns_limit_l_max 18
_diffrn_reflns_limit_l_min -18
_diffrn_reflns_number 10016
_diffrn_reflns_theta_full 25.00
_diffrn_reflns_theta_max 25.00
_diffrn_reflns_theta_min 2.47
_diffrn_standards_decay_% 0.1
_exptl_absorpt_coefficient_mu 4.602
_exptl_absorpt_correction_T_max 0.7803
_exptl_absorpt_correction_T_min 0.4536
_exptl_absorpt_correction_type integration
_exptl_absorpt_process_details X-red32
_exptl_crystal_colour red
_exptl_crystal_density_diffrn 1.761
_exptl_crystal_density_method 'not measured'
_exptl_crystal_description Block
_exptl_crystal_F_000 716
_exptl_crystal_size_max 0.2
_exptl_crystal_size_mid 0.147
_exptl_crystal_size_min 0.1
_refine_diff_density_max 1.702
_refine_diff_density_min -2.226
_refine_diff_density_rms 0.174
_refine_ls_extinction_method none
_refine_ls_goodness_of_fit_ref 0.956
_refine_ls_hydrogen_treatment constr
_refine_ls_matrix_type full
_refine_ls_number_parameters 361
_refine_ls_number_reflns 4733
_refine_ls_number_restraints 0
_refine_ls_restrained_S_all 0.956
_refine_ls_R_factor_all 0.1037
_refine_ls_R_factor_gt 0.0617
_refine_ls_shift/su_max 0.001
_refine_ls_shift/su_mean 0.000
_refine_ls_structure_factor_coef Fsqd
_refine_ls_weighting_details 'calc w=1/[\s^2^(Fo^2^)+(0.0621P)^2^+0.0000P] where P=(Fo^2^+2Fc^2^)/3'
_refine_ls_weighting_scheme calc
_refine_ls_wR_factor_gt 0.1243
_refine_ls_wR_factor_ref 0.1412
_reflns_number_gt 3167
_reflns_number_total 4733
_reflns_threshold_expression >2sigma(I)
_cod_data_source_file ic901152y_si_002_3.cif
_cod_data_source_block reclL2
_cod_depositor_comments
;
The following automatic conversions were performed:
'_symmetry_cell_setting' value 'Triclinic' changed to 'triclinic'
according to '/home/saulius/struct/CIF-dictionaries/cif_core.dic'
dictionary named 'cif_core.dic' version 2.4.1 from 2010-06-29.

Automatic conversion script
Id: cif_fix_enum 1527 2010-12-29 10:47:43Z saulius 
;
_cod_database_code 4303105

loop_
_symmetry_equiv_pos_as_xyz
'x, y, z'
'-x, -y, -z'

loop_
_atom_site_label
_atom_site_type_symbol
_atom_site_fract_x
_atom_site_fract_y
_atom_site_fract_z
_atom_site_U_iso_or_equiv
_atom_site_adp_type
_atom_site_occupancy
_atom_site_symmetry_multiplicity
_atom_site_calc_flag
_atom_site_refinement_flags
_atom_site_disorder_assembly
_atom_site_disorder_group
Re Re 0.64794(6) 0.75250(5) 0.72851(4) 0.04555(19) Uani 1 1 d . . .
Cl Cl 0.5997(4) 0.9207(3) 0.8477(2) 0.0588(8) Uani 1 1 d . . .
P P 0.6022(3) 0.6225(3) 0.8261(2) 0.0463(8) Uani 1 1 d . . .
C1 C 0.6370(12) 0.4599(12) 0.7844(9) 0.048(3) Uani 1 1 d . . .
C2 C 0.6263(13) 0.3873(11) 0.8442(9) 0.050(3) Uani 1 1 d . . .
H2 H 0.6042 0.4222 0.9018 0.059 Uiso 1 1 calc R . .
C3 C 0.6482(13) 0.2642(12) 0.8181(9) 0.053(3) Uani 1 1 d . . .
H3 H 0.6418 0.2161 0.8582 0.063 Uiso 1 1 calc R . .
C4 C 0.6798(14) 0.2121(13) 0.7327(10) 0.059(4) Uani 1 1 d . . .
H4 H 0.6937 0.1285 0.7150 0.070 Uiso 1 1 calc R . .
C5 C 0.6908(13) 0.2838(12) 0.6728(9) 0.051(3) Uani 1 1 d . . .
H5 H 0.7134 0.2486 0.6153 0.061 Uiso 1 1 calc R . .
C6 C 0.6681(12) 0.4087(11) 0.6985(8) 0.044(3) Uani 1 1 d . . .
C7 C 0.6880(13) 0.4876(12) 0.6315(9) 0.047(3) Uani 1 1 d . . .
H7A H 0.8000 0.5455 0.6384 0.056 Uiso 1 1 calc R . .
H7B H 0.6627 0.4249 0.5716 0.056 Uiso 1 1 calc R . .
N1 N 0.5825(11) 0.5700(10) 0.6437(7) 0.049(2) Uani 1 1 d . . .
C11 C 0.4224(13) 0.5060(11) 0.6069(8) 0.045(3) Uani 1 1 d . . .
C12 C 0.3471(14) 0.3731(12) 0.5561(8) 0.052(3) Uani 1 1 d . . .
H12 H 0.4052 0.3139 0.5405 0.063 Uiso 1 1 calc R . .
C13 C 0.1834(15) 0.3310(14) 0.5292(9) 0.058(3) Uani 1 1 d . . .
H13 H 0.1302 0.2426 0.4941 0.070 Uiso 1 1 calc R . .
C14 C 0.0974(16) 0.4193(13) 0.5539(9) 0.058(3) Uani 1 1 d . . .
H14 H -0.0140 0.3862 0.5374 0.070 Uiso 1 1 calc R . .
C15 C 0.1676(14) 0.5519(12) 0.6012(9) 0.054(3) Uani 1 1 d . . .
H15 H 0.1092 0.6110 0.6136 0.065 Uiso 1 1 calc R . .
C16 C 0.3364(13) 0.5943(12) 0.6304(8) 0.045(3) Uani 1 1 d . . .
O1 O 0.4217(10) 0.7215(8) 0.6769(6) 0.053(2) Uani 1 1 d . . .
C21 C 0.7498(13) 0.7112(12) 0.9254(9) 0.050(3) Uani 1 1 d . . .
C22 C 0.7146(16) 0.7313(13) 1.0117(10) 0.063(4) Uani 1 1 d . . .
H22 H 0.6096 0.6908 1.0225 0.076 Uiso 1 1 calc R . .
C23 C 0.8308(17) 0.8093(13) 1.0819(9) 0.058(3) Uani 1 1 d . . .
H23 H 0.8047 0.8226 1.1398 0.070 Uiso 1 1 calc R . .
C24 C 0.9896(16) 0.8693(12) 1.0658(10) 0.061(4) Uani 1 1 d . . .
H24 H 1.0706 0.9215 1.1129 0.073 Uiso 1 1 calc R . .
C25 C 1.0239(14) 0.8499(12) 0.9797(10) 0.057(3) Uani 1 1 d . . .
H25 H 1.1290 0.8932 0.9703 0.069 Uiso 1 1 calc R . .
C26 C 0.9128(14) 0.7704(11) 0.9059(9) 0.049(3) Uani 1 1 d . . .
C27 C 0.9581(13) 0.7414(12) 0.8145(8) 0.045(3) Uani 1 1 d . . .
H27A H 1.0746 0.7815 0.8174 0.054 Uiso 1 1 calc R . .
H27B H 0.9303 0.6447 0.7885 0.054 Uiso 1 1 calc R . .
N2 N 0.8781(11) 0.7923(9) 0.7551(7) 0.047(2) Uani 1 1 d . . .
C31 C 0.9812(14) 0.8872(11) 0.7187(8) 0.044(3) Uani 1 1 d . . .
C32 C 1.1509(13) 0.9209(12) 0.7198(9) 0.053(3) Uani 1 1 d . . .
H32 H 1.2077 0.8828 0.7484 0.063 Uiso 1 1 calc R . .
C33 C 1.2319(17) 1.0137(15) 0.6764(12) 0.076(5) Uani 1 1 d . . .
H33 H 1.3440 1.0389 0.6779 0.092 Uiso 1 1 calc R . .
C34 C 1.1481(17) 1.0675(16) 0.6318(11) 0.075(5) Uani 1 1 d . . .
H34 H 1.2043 1.1263 0.6022 0.091 Uiso 1 1 calc R . .
C35 C 0.9822(16) 1.0360(12) 0.6302(9) 0.059(4) Uani 1 1 d . . .
H35 H 0.9266 1.0734 0.6003 0.070 Uiso 1 1 calc R . .
C36 C 0.8972(15) 0.9438(12) 0.6760(10) 0.058(3) Uani 1 1 d . . .
O2 O 0.7359(9) 0.9027(8) 0.6723(6) 0.053(2) Uani 1 1 d . . .
C41 C 0.3981(13) 0.5720(12) 0.8565(9) 0.049(3) Uani 1 1 d . . .
C42 C 0.2887(14) 0.4514(14) 0.8028(9) 0.055(3) Uani 1 1 d . . .
H42 H 0.3242 0.3959 0.7570 0.066 Uiso 1 1 calc R . .
C43 C 0.1255(16) 0.4123(16) 0.8165(11) 0.071(4) Uani 1 1 d . . .
H43 H 0.0512 0.3332 0.7788 0.085 Uiso 1 1 calc R . .
C44 C 0.0771(17) 0.4923(18) 0.8865(12) 0.073(4) Uani 1 1 d . . .
H44 H -0.0304 0.4648 0.8975 0.088 Uiso 1 1 calc R . .
C45 C 0.1838(17) 0.6132(17) 0.9413(11) 0.072(4) Uani 1 1 d . . .
H45 H 0.1487 0.6661 0.9888 0.087 Uiso 1 1 calc R . .
C46 C 0.3441(15) 0.6544(14) 0.9243(10) 0.058(3) Uani 1 1 d . . .
H46 H 0.4156 0.7377 0.9587 0.070 Uiso 1 1 calc R . .
O3 O 0.497(2) 0.1133(13) 0.4657(11) 0.048(4) Uani 0.50 1 d P . .

loop_
_atom_site_aniso_label
_atom_site_aniso_U_11
_atom_site_aniso_U_22
_atom_site_aniso_U_33
_atom_site_aniso_U_23
_atom_site_aniso_U_13
_atom_site_aniso_U_12
Re 0.0369(2) 0.0435(3) 0.0590(3) 0.0234(2) 0.00719(19) 0.01051(17)
Cl 0.0574(18) 0.0511(17) 0.068(2) 0.0195(16) 0.0109(16) 0.0170(14)
P 0.0382(15) 0.0443(17) 0.055(2) 0.0206(15) 0.0048(14) 0.0081(13)
C1 0.030(5) 0.048(7) 0.064(9) 0.019(6) 0.012(5) 0.010(5)
C2 0.050(7) 0.041(6) 0.059(8) 0.020(6) 0.012(6) 0.012(5)
C3 0.043(6) 0.045(7) 0.063(9) 0.014(6) 0.000(6) 0.008(5)
C4 0.042(6) 0.051(7) 0.092(12) 0.032(8) 0.008(7) 0.020(5)
C5 0.041(6) 0.041(6) 0.066(9) 0.012(6) 0.005(6) 0.011(5)
C6 0.034(5) 0.046(7) 0.056(8) 0.027(6) -0.003(5) 0.009(5)
C7 0.038(6) 0.049(7) 0.053(8) 0.013(6) 0.007(5) 0.017(5)
N1 0.043(5) 0.058(6) 0.052(6) 0.026(5) 0.001(5) 0.017(5)
C11 0.041(6) 0.046(6) 0.040(7) 0.010(5) 0.002(5) 0.008(5)
C12 0.055(7) 0.052(7) 0.041(7) 0.002(6) 0.004(6) 0.016(6)
C13 0.051(7) 0.059(8) 0.058(9) 0.021(7) 0.002(6) 0.007(6)
C14 0.053(7) 0.064(8) 0.048(8) 0.020(7) 0.002(6) 0.007(6)
C15 0.046(6) 0.051(7) 0.062(9) 0.019(7) 0.001(6) 0.012(6)
C16 0.046(6) 0.050(7) 0.049(7) 0.026(6) 0.016(5) 0.019(5)
O1 0.060(5) 0.050(5) 0.056(6) 0.018(4) 0.014(4) 0.024(4)
C21 0.044(6) 0.060(7) 0.052(8) 0.025(6) 0.010(6) 0.019(5)
C22 0.059(8) 0.053(8) 0.068(10) 0.016(7) 0.012(7) 0.010(6)
C23 0.075(9) 0.055(8) 0.045(8) 0.018(6) 0.014(7) 0.018(7)
C24 0.064(8) 0.043(7) 0.064(10) 0.017(7) -0.012(7) 0.005(6)
C25 0.044(6) 0.047(7) 0.080(11) 0.024(7) 0.000(7) 0.010(5)
C26 0.049(6) 0.040(6) 0.061(8) 0.024(6) -0.003(6) 0.013(5)
C27 0.032(5) 0.048(7) 0.058(8) 0.024(6) 0.014(5) 0.010(5)
N2 0.045(5) 0.045(5) 0.041(6) 0.008(5) 0.011(4) 0.007(4)
C31 0.050(6) 0.035(6) 0.047(7) 0.013(5) -0.001(5) 0.014(5)
C32 0.038(6) 0.056(7) 0.059(8) 0.021(6) 0.009(6) 0.003(5)
C33 0.047(7) 0.076(10) 0.103(13) 0.045(9) 0.015(8) 0.001(7)
C34 0.051(8) 0.086(10) 0.093(12) 0.050(10) 0.018(8) 0.006(7)
C35 0.067(8) 0.049(7) 0.063(9) 0.027(7) 0.015(7) 0.015(6)
C36 0.052(7) 0.042(7) 0.068(9) 0.010(6) 0.010(6) 0.007(6)
O2 0.044(4) 0.056(5) 0.067(6) 0.028(4) 0.009(4) 0.018(4)
C41 0.039(6) 0.055(7) 0.063(8) 0.034(7) 0.006(6) 0.013(5)
C42 0.041(6) 0.071(9) 0.063(9) 0.033(7) 0.009(6) 0.021(6)
C43 0.048(8) 0.075(10) 0.082(11) 0.026(9) 0.012(7) 0.010(7)
C44 0.051(8) 0.103(12) 0.096(12) 0.061(11) 0.035(8) 0.041(8)
C45 0.067(9) 0.087(11) 0.086(12) 0.036(9) 0.037(8) 0.046(8)
C46 0.059(8) 0.060(8) 0.071(10) 0.026(7) 0.016(7) 0.035(6)
O3 0.078(10) 0.021(7) 0.054(10) 0.005(7) -0.010(8) 0.035(7)

loop_
_atom_type_symbol
_atom_type_description
_atom_type_scat_dispersion_real
_atom_type_scat_dispersion_imag
_atom_type_scat_source
C C 0.0033 0.0016 'International Tables Vol C Tables 4.2.6.8 and 6.1.1.4'
H H 0.0000 0.0000 'International Tables Vol C Tables 4.2.6.8 and 6.1.1.4'
N N 0.0061 0.0033 'International Tables Vol C Tables 4.2.6.8 and 6.1.1.4'
O O 0.0106 0.0060 'International Tables Vol C Tables 4.2.6.8 and 6.1.1.4'
P P 0.1023 0.0942 'International Tables Vol C Tables 4.2.6.8 and 6.1.1.4'
Cl Cl 0.1484 0.1585 'International Tables Vol C Tables 4.2.6.8 and 6.1.1.4'
Re Re -1.0185 7.2310 'International Tables Vol C Tables 4.2.6.8 and 6.1.1.4'

loop_
_geom_angle_atom_site_label_1
_geom_angle_atom_site_label_2
_geom_angle_atom_site_label_3
_geom_angle
_geom_angle_site_symmetry_1
_geom_angle_site_symmetry_3
_geom_angle_publ_flag
N2 Re N1 101.8(4) . . ?
N2 Re O1 167.7(4) . . ?
N1 Re O1 76.3(4) . . ?
N2 Re O2 80.2(4) . . ?
N1 Re O2 114.2(4) . . ?
O1 Re O2 89.4(3) . . ?
N2 Re P 88.5(3) . . ?
N1 Re P 79.1(3) . . ?
O1 Re P 103.0(2) . . ?
O2 Re P 163.9(3) . . ?
N2 Re Cl 101.2(3) . . ?
N1 Re Cl 151.8(3) . . ?
O1 Re Cl 84.4(3) . . ?
O2 Re Cl 85.6(3) . . ?
P Re Cl 85.42(12) . . ?
C21 P C41 110.6(6) . . ?
C21 P C1 102.7(6) . . ?
C41 P C1 102.1(5) . . ?
C21 P Re 109.2(4) . . ?
C41 P Re 116.0(4) . . ?
C1 P Re 115.3(4) . . ?
C6 C1 C2 120.6(11) . . ?
C6 C1 P 123.2(10) . . ?
C2 C1 P 116.3(10) . . ?
C3 C2 C1 120.0(12) . . ?
C2 C3 C4 120.0(13) . . ?
C3 C4 C5 120.3(13) . . ?
C4 C5 C6 120.1(13) . . ?
C1 C6 C5 119.0(11) . . ?
C1 C6 C7 122.3(11) . . ?
C5 C6 C7 118.6(11) . . ?
N1 C7 C6 112.0(9) . . ?
C11 N1 C7 117.3(10) . . ?
C11 N1 Re 119.4(8) . . ?
C7 N1 Re 122.1(7) . . ?
C12 C11 N1 128.5(12) . . ?
C12 C11 C16 121.2(11) . . ?
N1 C11 C16 110.2(10) . . ?
C11 C12 C13 117.9(13) . . ?
C14 C13 C12 120.7(12) . . ?
C15 C14 C13 123.3(12) . . ?
C14 C15 C16 115.7(13) . . ?
O1 C16 C11 116.4(10) . . ?
O1 C16 C15 122.5(11) . . ?
C11 C16 C15 121.0(11) . . ?
C16 O1 Re 115.5(7) . . ?
C22 C21 C26 120.9(12) . . ?
C22 C21 P 125.5(9) . . ?
C26 C21 P 113.4(9) . . ?
C21 C22 C23 121.4(12) . . ?
C22 C23 C24 119.4(13) . . ?
C25 C24 C23 119.0(12) . . ?
C24 C25 C26 124.4(12) . . ?
C25 C26 C21 114.8(12) . . ?
C25 C26 C27 122.7(11) . . ?
C21 C26 C27 122.4(11) . . ?
N2 C27 C26 114.1(10) . . ?
C31 N2 C27 116.8(9) . . ?
C31 N2 Re 116.0(8) . . ?
C27 N2 Re 127.1(7) . . ?
C36 C31 N2 112.7(10) . . ?
C36 C31 C32 120.7(11) . . ?
N2 C31 C32 126.6(11) . . ?
C33 C32 C31 118.3(13) . . ?
C34 C33 C32 121.1(13) . . ?
C33 C34 C35 121.4(13) . . ?
C34 C35 C36 118.5(14) . . ?
C31 C36 O2 118.4(11) . . ?
C31 C36 C35 120.0(12) . . ?
O2 C36 C35 121.4(13) . . ?
C36 O2 Re 112.4(8) . . ?
C46 C41 C42 119.3(11) . . ?
C46 C41 P 123.0(9) . . ?
C42 C41 P 117.3(10) . . ?
C41 C42 C43 120.7(14) . . ?
C44 C43 C42 118.8(14) . . ?
C43 C44 C45 121.8(13) . . ?
C44 C45 C46 119.0(14) . . ?
C41 C46 C45 120.4(13) . . ?

loop_
_geom_bond_atom_site_label_1
_geom_bond_atom_site_label_2
_geom_bond_distance
_geom_bond_site_symmetry_2
_geom_bond_publ_flag
Re N2 1.935(10) . ?
Re N1 1.961(10) . ?
Re O1 2.018(9) . ?
Re O2 2.048(8) . ?
Re P 2.354(3) . ?
Re Cl 2.379(3) . ?
P C21 1.827(13) . ?
P C41 1.815(11) . ?
P C1 1.845(13) . ?
C1 C6 1.379(17) . ?
C1 C2 1.393(17) . ?
C2 C3 1.375(17) . ?
C3 C4 1.377(19) . ?
C4 C5 1.387(18) . ?
C5 C6 1.396(17) . ?
C6 C7 1.536(16) . ?
C7 N1 1.467(15) . ?
N1 C11 1.383(14) . ?
C11 C12 1.383(16) . ?
C11 C16 1.384(17) . ?
C12 C13 1.378(17) . ?
C13 C14 1.39(2) . ?
C14 C15 1.361(17) . ?
C15 C16 1.426(17) . ?
C16 O1 1.336(14) . ?
C21 C22 1.375(18) . ?
C21 C26 1.449(16) . ?
C22 C23 1.365(19) . ?
C23 C24 1.402(18) . ?
C24 C25 1.370(19) . ?
C25 C26 1.381(17) . ?
C26 C27 1.477(17) . ?
C27 N2 1.492(16) . ?
N2 C31 1.419(14) . ?
C31 C36 1.381(18) . ?
C31 C32 1.412(16) . ?
C32 C33 1.409(18) . ?
C33 C34 1.37(2) . ?
C34 C35 1.382(19) . ?
C35 C36 1.442(17) . ?
C36 O2 1.335(14) . ?
C41 C46 1.386(18) . ?
C41 C42 1.385(17) . ?
C42 C43 1.398(17) . ?
C43 C44 1.37(2) . ?
C44 C45 1.38(2) . ?
C45 C46 1.390(18) . ?
